data_2102574
loop_
_publ_author_name
'Glidewell, Christopher'
'Low, John N.'
'Skakle, Janet M.S.'
'Wardell, Solange M. S. V.'
'Wardell, James L.'

_publ_section_title
;
 Isomeric iodo-<i>N</i>-(nitrobenzyl)anilines: interplay of hard and
 soft hydrogen bonds, iodo&#x00B7;&#x00B7;&#x00B7;nitro interactions
 and aromatic \p&#x00B7;&#x00B7;&#x00B7;\p stacking interactions
;
_journal_issue 4
_journal_name_full 'Acta Crystallographica Section B'
_journal_page_first 472
_journal_page_last 480
_journal_paper_doi 10.1107/S0108768104012017
_journal_volume 60
_journal_year 2004
_chemical_formula_moiety 'C13 H11 I N2 O2'
_chemical_formula_sum 'C13 H11 I N2 O2'
_chemical_formula_weight 354.14
_chemical_name_systematic
;
2-Iodo-N-(2-nitrobenzyl))aniline
;
_space_group_IT_number 2
_symmetry_cell_setting triclinic
_symmetry_space_group_name_Hall '-P 1'
_symmetry_space_group_name_H-M 'P -1'
_atom_sites_solution_hydrogens geom
_atom_sites_solution_primary direct
_atom_sites_solution_secondary difmap
_cell_angle_alpha 76.9219(9)
_cell_angle_beta 80.0727(7)
_cell_angle_gamma 74.2167(7)
_cell_formula_units_Z 4
_cell_length_a 8.16850(10)
_cell_length_b 10.8834(2)
_cell_length_c 15.4372(2)
_cell_measurement_reflns_used 5760
_cell_measurement_temperature 120(2)
_cell_measurement_theta_max 27.46
_cell_measurement_theta_min 3.08
_cell_volume 1277.36(3)
_computing_cell_refinement 'DENZO-SMN (Otwinowski & Minor, 1997)'
_computing_data_collection 'Kappa-CCD server software (Nonius, 1997)'
_computing_data_reduction DENZO-SMN
_computing_molecular_graphics 'PLATON (Spek, 2003)'
_computing_publication_material 'SHELXL-97 and PRPKAPPA (Ferguson, 1999)'
_computing_structure_refinement 'SHELXL-97 (Sheldrick, 1997a)'
_computing_structure_solution 'SHELXS-97 (Sheldrick, 1997b)'
_diffrn_ambient_temperature 120(2)
_diffrn_measured_fraction_theta_full 0.986
_diffrn_measured_fraction_theta_max 0.986
_diffrn_measurement_device_type Kappa-CCD
_diffrn_measurement_method '\f scans, and \w scans with \k offsets'
_diffrn_radiation_monochromator graphite
_diffrn_radiation_source 'rotating anode'
_diffrn_radiation_type 'Mo K\a'
_diffrn_radiation_wavelength 0.71073
_diffrn_reflns_av_R_equivalents 0.0461
_diffrn_reflns_av_sigmaI/netI 0.0354
_diffrn_reflns_limit_h_max 10
_diffrn_reflns_limit_h_min -10
_diffrn_reflns_limit_k_max 13
_diffrn_reflns_limit_k_min -14
_diffrn_reflns_limit_l_max 20
_diffrn_reflns_limit_l_min -20
_diffrn_reflns_number 5760
_diffrn_reflns_theta_full 27.46
_diffrn_reflns_theta_max 27.46
_diffrn_reflns_theta_min 3.08
_diffrn_standards_decay_% 0
_exptl_absorpt_coefficient_mu 2.502
_exptl_absorpt_correction_T_max 0.738
_exptl_absorpt_correction_T_min 0.597
_exptl_absorpt_correction_type multi-scan
_exptl_absorpt_process_details 'DENZO-SMN (Otwinowski & Minor, 1997)'
_exptl_crystal_colour orange
_exptl_crystal_density_diffrn 1.841
_exptl_crystal_density_method 'not measured'
_exptl_crystal_description block
_exptl_crystal_F_000 688
_exptl_crystal_size_max 0.22
_exptl_crystal_size_mid 0.18
_exptl_crystal_size_min 0.12
_refine_diff_density_max 0.706
_refine_diff_density_min -1.650
_refine_ls_extinction_method none
_refine_ls_goodness_of_fit_ref 1.137
_refine_ls_hydrogen_treatment constr
_refine_ls_matrix_type full
_refine_ls_number_parameters 325
_refine_ls_number_reflns 5760
_refine_ls_number_restraints 0
_refine_ls_restrained_S_all 1.137
_refine_ls_R_factor_all 0.0416
_refine_ls_R_factor_gt 0.0380
_refine_ls_shift/su_max 0.003
_refine_ls_shift/su_mean 0.000
_refine_ls_structure_factor_coef Fsqd
_refine_ls_weighting_details 'w=1/[\s^2^(Fo^2^)+(0.0523P)^2^+2.2937P] where P=(Fo^2^+2Fc^2^)/3'
_refine_ls_weighting_scheme calc
_refine_ls_wR_factor_gt 0.1034
_refine_ls_wR_factor_ref 0.1060
_reflns_number_gt 5317
_reflns_number_total 5760
_reflns_threshold_expression I>2\s(I)
_cod_data_source_file na5018.cif
_cod_data_source_block (7)
_cod_depositor_comments
;
The following automatic conversions were performed:
'_exptl_absorpt_correction_type' value 'Multi-scan' changed to
'multi-scan' according to
'/home/saulius/struct/CIF-dictionaries/cif_core.dic' dictionary named
'cif_core.dic' version 2.4.1 from 2010-06-29.

Automatic conversion script
Id: cif_fix_enum 1527 2010-12-29 10:47:43Z saulius 

The following automatic conversions were performed:

'_exptl_absorpt_correction_type' value 'Multi-scan' changed to
'multi-scan' according to
/home/saulius/struct/CIF-dictionaries/cif_core.dic dictionary named
'cif_core.dic' version 2.4.1 from 2010-06-29.

Automatic conversion script
Id: cif_fix_values 1715 2011-07-08 13:25:40Z adriana 
;
_cod_database_code 2102574

loop_
_symmetry_equiv_pos_as_xyz
'x, y, z'
'-x, -y, -z'

loop_
_atom_site_label
_atom_site_fract_x
_atom_site_fract_y
_atom_site_fract_z
_atom_site_U_iso_or_equiv
_atom_site_adp_type
_atom_site_calc_flag
_atom_site_refinement_flags
_atom_site_occupancy
_atom_site_type_symbol
N1 0.4705(4) 0.2423(3) 0.9345(2) 0.0285(6) Uani d . 1 N
C17 0.4270(4) 0.2768(3) 0.8436(2) 0.0243(7) Uani d . 1 C
C11 0.2877(4) 0.4032(3) 0.8265(2) 0.0201(6) Uani d . 1 C
C12 0.2322(4) 0.4634(3) 0.7422(2) 0.0210(6) Uani d . 1 C
N12 0.3066(4) 0.4045(3) 0.6618(2) 0.0292(7) Uani d . 1 N
O11 0.3889(5) 0.2939(3) 0.6714(2) 0.0500(8) Uani d . 1 O
O12 0.2783(6) 0.4727(3) 0.5893(2) 0.0536(9) Uani d . 1 O
C13 0.1083(5) 0.5799(4) 0.7286(3) 0.0295(8) Uani d . 1 C
C14 0.0350(5) 0.6411(4) 0.7996(3) 0.0340(9) Uani d . 1 C
C15 0.0868(5) 0.5853(4) 0.8841(3) 0.0326(8) Uani d . 1 C
C16 0.2114(4) 0.4685(4) 0.8962(2) 0.0255(7) Uani d . 1 C
C21 0.3852(4) 0.1721(3) 1.0040(2) 0.0225(6) Uani d . 1 C
C22 0.4396(4) 0.1328(3) 1.0891(2) 0.0244(7) Uani d . 1 C
I22 0.65858(3) 0.18196(3) 1.112805(16) 0.03433(10) Uani d . 1 I
C23 0.3554(5) 0.0627(4) 1.1602(3) 0.0335(8) Uani d . 1 C
C24 0.2062(5) 0.0271(3) 1.1469(3) 0.0350(9) Uani d . 1 C
C25 0.1520(5) 0.0662(4) 1.0658(3) 0.0348(9) Uani d . 1 C
C26 0.2359(4) 0.1373(4) 0.9942(3) 0.0293(7) Uani d . 1 C
N3 0.3333(4) 0.4467(3) 0.3894(2) 0.0269(6) Uani d . 1 N
C37 0.4815(4) 0.3380(3) 0.3986(2) 0.0241(7) Uani d . 1 C
C31 0.4493(4) 0.2081(3) 0.3948(2) 0.0191(6) Uani d . 1 C
C32 0.5812(4) 0.0980(3) 0.3838(2) 0.0182(6) Uani d . 1 C
N32 0.7619(3) 0.1039(3) 0.37277(19) 0.0218(6) Uani d . 1 N
O31 0.8008(3) 0.1726(3) 0.41571(18) 0.0297(5) Uani d . 1 O
O32 0.8636(3) 0.0400(3) 0.32235(19) 0.0336(6) Uani d . 1 O
C33 0.5523(4) -0.0216(3) 0.3823(2) 0.0218(6) Uani d . 1 C
C34 0.3859(4) -0.0339(4) 0.3937(2) 0.0246(7) Uani d . 1 C
C35 0.2509(4) 0.0741(4) 0.4027(2) 0.0250(7) Uani d . 1 C
C36 0.2832(4) 0.1924(3) 0.4020(2) 0.0231(7) Uani d . 1 C
C41 0.2796(4) 0.5121(3) 0.3080(2) 0.0208(6) Uani d . 1 C
C42 0.1545(4) 0.6315(3) 0.3003(2) 0.0217(6) Uani d . 1 C
I42 0.05593(3) 0.71566(2) 0.413668(17) 0.03445(9) Uani d . 1 I
C43 0.0967(4) 0.6963(4) 0.2184(3) 0.0286(7) Uani d . 1 C
C44 0.1630(5) 0.6451(4) 0.1420(3) 0.0320(8) Uani d . 1 C
C45 0.2878(5) 0.5286(4) 0.1476(2) 0.0316(8) Uani d . 1 C
C46 0.3450(5) 0.4626(3) 0.2298(2) 0.0263(7) Uani d . 1 C
H1 0.5567 0.2679 0.9458 0.034 Uiso calc R 1 H
H171 0.3875 0.2053 0.8307 0.029 Uiso calc R 1 H
H172 0.5313 0.2861 0.8018 0.029 Uiso calc R 1 H
H13 0.0745 0.6171 0.6706 0.035 Uiso calc R 1 H
H14 -0.0501 0.7207 0.7911 0.041 Uiso calc R 1 H
H15 0.0371 0.6270 0.9336 0.039 Uiso calc R 1 H
H16 0.2454 0.4322 0.9543 0.031 Uiso calc R 1 H
H23 0.3959 0.0383 1.2173 0.040 Uiso calc R 1 H
H24 0.1475 -0.0228 1.1944 0.042 Uiso calc R 1 H
H25 0.0520 0.0444 1.0568 0.042 Uiso calc R 1 H
H26 0.1922 0.1628 0.9379 0.035 Uiso calc R 1 H
H3 0.2745 0.4723 0.4383 0.032 Uiso calc R 1 H
H371 0.5236 0.3304 0.4565 0.029 Uiso calc R 1 H
H372 0.5734 0.3566 0.3504 0.029 Uiso calc R 1 H
H33 0.6457 -0.0936 0.3735 0.026 Uiso calc R 1 H
H34 0.3637 -0.1158 0.3954 0.030 Uiso calc R 1 H
H35 0.1361 0.0665 0.4093 0.030 Uiso calc R 1 H
H36 0.1893 0.2656 0.4066 0.028 Uiso calc R 1 H
H43 0.0114 0.7759 0.2151 0.034 Uiso calc R 1 H
H44 0.1236 0.6891 0.0861 0.038 Uiso calc R 1 H
H45 0.3348 0.4936 0.0951 0.038 Uiso calc R 1 H
H46 0.4297 0.3827 0.2325 0.032 Uiso calc R 1 H

loop_
_atom_site_aniso_label
_atom_site_aniso_U_11
_atom_site_aniso_U_22
_atom_site_aniso_U_33
_atom_site_aniso_U_12
_atom_site_aniso_U_13
_atom_site_aniso_U_23
N1 0.0193(13) 0.0414(17) 0.0235(14) -0.0077(12) -0.0080(11) 0.0012(13)
C17 0.0230(16) 0.0265(16) 0.0205(16) -0.0006(13) -0.0066(12) -0.0024(13)
C11 0.0189(14) 0.0200(14) 0.0232(16) -0.0051(12) -0.0058(12) -0.0049(12)
C12 0.0213(15) 0.0209(15) 0.0231(16) -0.0073(12) -0.0061(12) -0.0035(12)
N12 0.0417(18) 0.0287(15) 0.0229(15) -0.0172(14) -0.0128(13) 0.0009(12)
O11 0.070(2) 0.0406(17) 0.0346(16) 0.0090(16) -0.0134(15) -0.0205(14)
O12 0.098(3) 0.0430(18) 0.0224(14) -0.0192(18) -0.0194(16) -0.0001(13)
C13 0.0209(16) 0.0243(16) 0.042(2) -0.0069(13) -0.0117(14) 0.0045(15)
C14 0.0198(16) 0.0217(16) 0.057(3) -0.0005(13) -0.0024(16) -0.0069(17)
C15 0.0274(18) 0.0295(18) 0.044(2) -0.0101(15) 0.0090(16) -0.0193(17)
C16 0.0236(16) 0.0302(17) 0.0247(16) -0.0074(14) -0.0013(13) -0.0091(14)
C21 0.0153(14) 0.0238(16) 0.0247(16) 0.0005(12) -0.0037(12) -0.0028(13)
C22 0.0210(15) 0.0258(16) 0.0230(16) 0.0014(13) -0.0012(12) -0.0075(13)
I22 0.02431(14) 0.05411(18) 0.02607(14) -0.00191(11) -0.00718(9) -0.01675(11)
C23 0.038(2) 0.0326(19) 0.0234(17) -0.0010(16) 0.0017(15) -0.0045(15)
C24 0.0334(19) 0.0206(16) 0.036(2) -0.0016(14) 0.0201(16) 0.0017(15)
C25 0.0237(17) 0.0289(18) 0.051(2) -0.0054(14) 0.0058(16) -0.0146(17)
C26 0.0204(16) 0.0335(19) 0.0340(19) -0.0045(14) -0.0046(14) -0.0080(15)
N3 0.0313(15) 0.0228(14) 0.0195(14) 0.0071(12) -0.0050(11) -0.0048(11)
C37 0.0220(15) 0.0208(15) 0.0263(17) 0.0015(12) -0.0056(13) -0.0045(13)
C31 0.0162(14) 0.0221(15) 0.0152(14) -0.0005(12) -0.0025(11) -0.0005(11)
C32 0.0120(13) 0.0239(15) 0.0163(14) -0.0018(11) -0.0036(10) -0.0007(12)
N32 0.0140(12) 0.0222(13) 0.0235(13) 0.0009(10) -0.0037(10) 0.0021(11)
O31 0.0215(12) 0.0320(13) 0.0367(14) -0.0072(10) -0.0097(10) -0.0031(11)
O32 0.0179(12) 0.0384(15) 0.0380(15) 0.0022(10) 0.0017(10) -0.0090(12)
C33 0.0213(15) 0.0221(15) 0.0184(15) -0.0009(12) -0.0052(12) 0.0004(12)
C34 0.0241(16) 0.0288(17) 0.0214(16) -0.0077(13) -0.0053(13) -0.0024(13)
C35 0.0173(15) 0.0350(18) 0.0216(15) -0.0074(13) -0.0056(12) 0.0007(14)
C36 0.0147(14) 0.0287(16) 0.0198(15) 0.0036(12) -0.0022(11) -0.0030(13)
C41 0.0198(14) 0.0200(15) 0.0229(16) -0.0045(12) -0.0042(12) -0.0039(12)
C42 0.0173(14) 0.0207(15) 0.0267(16) -0.0055(12) -0.0043(12) -0.0015(13)
I42 0.03699(15) 0.02458(14) 0.03448(16) 0.00676(10) -0.00210(11) -0.00978(10)
C43 0.0210(16) 0.0293(17) 0.0341(19) -0.0097(14) -0.0095(14) 0.0058(15)
C44 0.0295(18) 0.043(2) 0.0264(18) -0.0173(16) -0.0131(14) 0.0054(16)
C45 0.037(2) 0.042(2) 0.0212(17) -0.0180(17) -0.0035(14) -0.0057(15)
C46 0.0306(18) 0.0271(17) 0.0218(16) -0.0073(14) -0.0031(13) -0.0050(13)

loop_
_atom_type_symbol
_atom_type_description
_atom_type_scat_dispersion_real
_atom_type_scat_dispersion_imag
_atom_type_scat_source
C C 0.0033 0.0016 'International Tables Vol C Tables 4.2.6.8 and 6.1.1.4'
H H 0.0000 0.0000 'International Tables Vol C Tables 4.2.6.8 and 6.1.1.4'
I I -0.4742 1.8119 'International Tables Vol C Tables 4.2.6.8 and 6.1.1.4'
N N 0.0061 0.0033 'International Tables Vol C Tables 4.2.6.8 and 6.1.1.4'
O O 0.0106 0.0060 'International Tables Vol C Tables 4.2.6.8 and 6.1.1.4'

loop_
_geom_angle_atom_site_label_1
_geom_angle_atom_site_label_2
_geom_angle_atom_site_label_3
_geom_angle
_geom_angle_publ_flag
C21 N1 C17 123.8(3) no
C21 N1 H1 118.1 no
C17 N1 H1 118.1 no
N1 C17 C11 113.2(3) no
N1 C17 H171 108.9 no
C11 C17 H171 108.9 no
N1 C17 H172 108.9 no
C11 C17 H172 108.9 no
H171 C17 H172 107.7 no
C16 C11 C12 115.6(3) no
C16 C11 C17 119.9(3) no
C12 C11 C17 124.5(3) no
C13 C12 C11 123.0(3) no
C13 C12 N12 116.2(3) no
C11 C12 N12 120.8(3) no
O11 N12 O12 123.8(4) no
O11 N12 C12 119.1(3) no
O12 N12 C12 117.0(3) no
C14 C13 C12 119.6(4) no
C14 C13 H13 120.2 no
C12 C13 H13 120.2 no
C13 C14 C15 119.3(3) no
C13 C14 H14 120.3 no
C15 C14 H14 120.3 no
C16 C15 C14 120.0(4) no
C16 C15 H15 120.0 no
C14 C15 H15 120.0 no
C11 C16 C15 122.4(3) no
C11 C16 H16 118.8 no
C15 C16 H16 118.8 no
N1 C21 C22 121.8(3) no
N1 C21 C26 122.1(3) no
C22 C21 C26 116.1(3) no
C23 C22 C21 122.8(3) no
C23 C22 I22 117.5(3) no
C21 C22 I22 119.7(3) no
C22 C23 C24 119.3(4) no
C22 C23 H23 120.4 no
C24 C23 H23 120.4 no
C25 C24 C23 118.2(3) no
C25 C24 H24 120.9 no
C23 C24 H24 120.9 no
C24 C25 C26 122.7(4) no
C24 C25 H25 118.6 no
C26 C25 H25 118.6 no
C25 C26 C21 120.9(4) no
C25 C26 H26 119.6 no
C21 C26 H26 119.6 no
C41 N3 C37 123.2(3) no
C41 N3 H3 118.4 no
C37 N3 H3 118.4 no
N3 C37 C31 114.6(3) no
N3 C37 H371 108.6 no
C31 C37 H371 108.6 no
N3 C37 H372 108.6 no
C31 C37 H372 108.6 no
H371 C37 H372 107.6 no
C36 C31 C32 115.8(3) no
C36 C31 C37 121.2(3) no
C32 C31 C37 123.0(3) no
C33 C32 C31 123.2(3) no
C33 C32 N32 116.2(3) no
C31 C32 N32 120.6(3) no
O32 N32 O31 124.2(3) no
O32 N32 C32 117.9(3) no
O31 N32 C32 117.8(3) no
C34 C33 C32 119.0(3) no
C34 C33 H33 120.5 no
C32 C33 H33 120.5 no
C33 C34 C35 119.6(3) no
C33 C34 H34 120.2 no
C35 C34 H34 120.2 no
C36 C35 C34 120.2(3) no
C36 C35 H35 119.9 no
C34 C35 H35 119.9 no
C35 C36 C31 122.2(3) no
C35 C36 H36 118.9 no
C31 C36 H36 118.9 no
N3 C41 C46 121.4(3) no
N3 C41 C42 121.3(3) no
C46 C41 C42 117.2(3) no
C43 C42 C41 121.5(3) no
C43 C42 I42 118.8(3) no
C41 C42 I42 119.6(2) no
C44 C43 C42 120.2(3) no
C44 C43 H43 119.9 no
C42 C43 H43 119.9 no
C43 C44 C45 119.4(3) no
C43 C44 H44 120.3 no
C45 C44 H44 120.3 no
C44 C45 C46 120.6(4) no
C44 C45 H45 119.7 no
C46 C45 H45 119.7 no
C41 C46 C45 121.1(3) no
C41 C46 H46 119.5 no
C45 C46 H46 119.5 no

loop_
_geom_bond_atom_site_label_1
_geom_bond_atom_site_label_2
_geom_bond_distance
_geom_bond_publ_flag
N1 C21 1.371(4) no
N1 C17 1.448(4) no
N1 H1 0.88 no
C17 C11 1.531(4) no
C17 H171 0.99 no
C17 H172 0.99 no
C11 C16 1.387(5) no
C11 C12 1.409(4) no
C12 C13 1.390(5) no
C12 N12 1.487(5) no
N12 O11 1.198(4) no
N12 O12 1.214(4) no
C13 C14 1.375(6) no
C13 H13 0.95 no
C14 C15 1.394(6) no
C14 H14 0.95 no
C15 C16 1.394(5) no
C15 H15 0.95 no
C16 H16 0.95 no
C21 C22 1.397(5) no
C21 C26 1.412(5) no
C22 C23 1.380(5) no
C22 I22 2.110(4) no
C23 C24 1.434(6) no
C23 H23 0.95 no
C24 C25 1.340(6) no
C24 H24 0.95 no
C25 C26 1.389(6) no
C25 H25 0.95 no
C26 H26 0.95 no
N3 C41 1.376(4) no
N3 C37 1.445(4) no
N3 H3 0.88 no
C37 C31 1.523(5) no
C37 H371 0.99 no
C37 H372 0.99 no
C31 C36 1.395(4) no
C31 C32 1.397(4) no
C32 C33 1.390(5) no
C32 N32 1.473(4) no
N32 O32 1.219(4) no
N32 O31 1.235(4) no
C33 C34 1.379(5) no
C33 H33 0.95 no
C34 C35 1.390(5) no
C34 H34 0.95 no
C35 C36 1.381(5) no
C35 H35 0.95 no
C36 H36 0.95 no
C41 C46 1.396(5) no
C41 C42 1.413(4) no
C42 C43 1.393(5) no
C42 I42 2.095(4) no
C43 C44 1.382(6) no
C43 H43 0.95 no
C44 C45 1.390(6) no
C44 H44 0.95 no
C45 C46 1.398(5) no
C45 H45 0.95 no
C46 H46 0.95 no

loop_
_geom_hbond_atom_site_label_D
_geom_hbond_atom_site_label_H
_geom_hbond_atom_site_label_A
_geom_hbond_site_symmetry_A
_geom_hbond_distance_DH
_geom_hbond_distance_HA
_geom_hbond_distance_DA
_geom_hbond_angle_DHA
_geom_hbond_publ_flag
N3 H3 O12 . 0.88 2.34 3.107(4) 146 y
C33 H33 O11 2_656 0.95 2.53 3.147(5) 123 y

loop_
_geom_torsion_atom_site_label_1
_geom_torsion_atom_site_label_2
_geom_torsion_atom_site_label_3
_geom_torsion_atom_site_label_4
_geom_torsion
_geom_torsion_publ_flag
C21 N1 C17 C11 86.5(4) no
N1 C17 C11 C16 -3.0(4) no
N1 C17 C11 C12 174.7(3) no
C16 C11 C12 C13 -0.5(5) no
C17 C11 C12 C13 -178.3(3) no
C16 C11 C12 N12 178.8(3) no
C17 C11 C12 N12 1.0(5) no
C13 C12 N12 O11 -166.2(4) no
C11 C12 N12 O11 14.5(5) no
C13 C12 N12 O12 13.3(5) no
C11 C12 N12 O12 -166.0(3) no
C11 C12 C13 C14 0.1(5) no
N12 C12 C13 C14 -179.2(3) no
C12 C13 C14 C15 0.2(5) no
C13 C14 C15 C16 -0.2(5) no
C12 C11 C16 C15 0.6(5) no
C17 C11 C16 C15 178.5(3) no
C14 C15 C16 C11 -0.3(5) no
C17 N1 C21 C22 175.2(3) no
C17 N1 C21 C26 -6.0(5) no
N1 C21 C22 C23 179.7(3) no
C26 C21 C22 C23 0.8(5) no
N1 C21 C22 I22 0.0(5) no
C26 C21 C22 I22 -178.9(2) no
C21 C22 C23 C24 0.4(6) no
I22 C22 C23 C24 -179.9(3) no
C22 C23 C24 C25 -1.4(5) no
C23 C24 C25 C26 1.2(6) no
C24 C25 C26 C21 0.1(6) no
N1 C21 C26 C25 -179.9(3) no
C22 C21 C26 C25 -1.1(5) no
C41 N3 C37 C31 -81.6(4) no
N3 C37 C31 C36 -13.5(4) no
N3 C37 C31 C32 166.4(3) no
C36 C31 C32 C33 -1.6(5) no
C37 C31 C32 C33 178.5(3) no
C36 C31 C32 N32 178.2(3) no
C37 C31 C32 N32 -1.7(5) no
C33 C32 N32 O32 35.8(4) no
C31 C32 N32 O32 -144.0(3) no
C33 C32 N32 O31 -143.7(3) no
C31 C32 N32 O31 36.5(4) no
C31 C32 C33 C34 -1.2(5) no
N32 C32 C33 C34 179.0(3) no
C32 C33 C34 C35 2.7(5) no
C33 C34 C35 C36 -1.3(5) no
C34 C35 C36 C31 -1.7(5) no
C32 C31 C36 C35 3.0(5) no
C37 C31 C36 C35 -177.1(3) no
C37 N3 C41 C46 12.5(5) no
C37 N3 C41 C42 -168.2(3) no
N3 C41 C42 C43 -178.4(3) no
C46 C41 C42 C43 1.0(5) no
N3 C41 C42 I42 2.8(4) no
C46 C41 C42 I42 -177.9(2) no
C41 C42 C43 C44 -0.8(5) no
I42 C42 C43 C44 178.1(3) no
C42 C43 C44 C45 -0.1(5) no
C43 C44 C45 C46 0.8(5) no
N3 C41 C46 C45 179.0(3) no
C42 C41 C46 C45 -0.3(5) no
C44 C45 C46 C41 -0.6(5) no

loop_
_cod_related_entry_id
_cod_related_entry_database
_cod_related_entry_code
1 ChemSpider 24290223
